data_2018489
loop_
_publ_author_name
'Oshchapovsky, Igor'
'Pavlyuk, Volodymyr'
'Dmytriv, Grygoriy'
'Griffin, Alexandra'

_publ_section_title
;
 Lanthanum tetrazinc, LaZn~4~
;
_journal_coeditor_code BI3038
_journal_issue 6
_journal_name_full 'Acta Crystallographica Section C'
_journal_page_first i37
_journal_page_last i40
_journal_paper_doi 10.1107/S0108270112020367
_journal_volume 68
_journal_year 2012
_chemical_formula_moiety 'La Zn4'
_chemical_formula_sum 'La Zn4'
_chemical_formula_weight 400.47
_chemical_name_systematic 'lanthanum tetrazinc'
_space_group_IT_number 63
_symmetry_cell_setting orthorhombic
_symmetry_space_group_name_Hall '-C 2c 2'
_symmetry_space_group_name_H-M 'C m c m'
_atom_sites_solution_primary direct
_atom_sites_solution_secondary difmap
_audit_creation_method SHELXL97
_cell_angle_alpha 90.00
_cell_angle_beta 90.00
_cell_angle_gamma 90.00
_cell_formula_units_Z 4
_cell_length_a 6.340(2)
_cell_length_b 10.312(3)
_cell_length_c 6.122(2)
_cell_measurement_reflns_used 574
_cell_measurement_temperature 296.2
_cell_measurement_theta_max 28.9505
_cell_measurement_theta_min 3.3210
_cell_volume 400.2(2)
_computing_cell_refinement 'CrysAlis PRO (Agilent, 2011)'
_computing_data_collection 'CrysAlis PRO (Agilent, 2011)'
_computing_data_reduction 'CrysAlis PRO (Agilent, 2011)'
_computing_molecular_graphics
;
DIAMOND (Brandenburg, 2006) and VESTA (Momma & Izumi, 2008)
;
_computing_publication_material 'publCIF (Westrip, 2010)'
_computing_structure_refinement 'SHELXL97 (Sheldrick, 2008)'
_computing_structure_solution 'SHELXS97 (Sheldrick, 2008)'
_diffrn_ambient_temperature 296.2
_diffrn_detector_area_resol_mean 10.3468
_diffrn_measured_fraction_theta_full 0.996
_diffrn_measured_fraction_theta_max 0.996
_diffrn_measurement_device_type 'Agilent SuperNova Dual (Cu at zero) diffractometer with Atlas detector'
_diffrn_measurement_method \w
_diffrn_radiation_monochromator mirror
_diffrn_radiation_source 'SuperNova (Mo) X-ray Source'
_diffrn_radiation_type MoK\a
_diffrn_radiation_wavelength 0.71073
_diffrn_reflns_av_R_equivalents 0.0547
_diffrn_reflns_av_sigmaI/netI 0.0344
_diffrn_reflns_limit_h_max 8
_diffrn_reflns_limit_h_min -6
_diffrn_reflns_limit_k_max 13
_diffrn_reflns_limit_k_min -12
_diffrn_reflns_limit_l_max 7
_diffrn_reflns_limit_l_min -7
_diffrn_reflns_number 1354
_diffrn_reflns_theta_full 27.43
_diffrn_reflns_theta_max 27.43
_diffrn_reflns_theta_min 3.77
_diffrn_standards_number 0
_exptl_absorpt_coefficient_mu 33.823
_exptl_absorpt_correction_T_max 1.000
_exptl_absorpt_correction_T_min 0.028
_exptl_absorpt_correction_type multi-scan
_exptl_absorpt_process_details '(CrysAlis PRO; Agilent, 2011)'
_exptl_crystal_colour 'metallic grey'
_exptl_crystal_density_diffrn 6.647
_exptl_crystal_density_method 'not measured'
_exptl_crystal_description irregular
_exptl_crystal_F_000 708.0
_exptl_crystal_size_max 0.12
_exptl_crystal_size_mid 0.10
_exptl_crystal_size_min 0.003
_refine_diff_density_max 2.528
_refine_diff_density_min -2.148
_refine_ls_extinction_method none
_refine_ls_goodness_of_fit_ref 1.081
_refine_ls_matrix_type full
_refine_ls_number_parameters 18
_refine_ls_number_reflns 270
_refine_ls_number_restraints 0
_refine_ls_restrained_S_all 1.081
_refine_ls_R_factor_all 0.0435
_refine_ls_R_factor_gt 0.0432
_refine_ls_shift/su_max 0.000
_refine_ls_shift/su_mean 0.000
_refine_ls_structure_factor_coef Fsqd
_refine_ls_weighting_details 'calc w = 1/[\s^2^(Fo^2^)+(0.0761P)^2^] where P=(Fo^2^+2Fc^2^)/3'
_refine_ls_weighting_scheme calc
_refine_ls_wR_factor_gt 0.1119
_refine_ls_wR_factor_ref 0.1120
_reflns_number_gt 249
_reflns_number_total 271
_reflns_threshold_expression I>2\s(I)
_cod_data_source_file bi3038.cif
_cod_data_source_block I
_cod_database_code 2018489
_cod_database_fobs_code 2018489

loop_
_symmetry_equiv_pos_as_xyz
'x, y, z'
'-x, -y, z+1/2'
'-x, y, -z+1/2'
'x, -y, -z'
'x+1/2, y+1/2, z'
'-x+1/2, -y+1/2, z+1/2'
'-x+1/2, y+1/2, -z+1/2'
'x+1/2, -y+1/2, -z'
'-x, -y, -z'
'x, y, -z-1/2'
'x, -y, z-1/2'
'-x, y, z'
'-x+1/2, -y+1/2, -z'
'x+1/2, y+1/2, -z-1/2'
'x+1/2, -y+1/2, z-1/2'
'-x+1/2, y+1/2, z'

loop_
_atom_site_type_symbol
_atom_site_label
_atom_site_fract_x
_atom_site_fract_y
_atom_site_fract_z
_atom_site_U_iso_or_equiv
_atom_site_adp_type
_atom_site_calc_flag
_atom_site_refinement_flags
_atom_site_occupancy
_atom_site_symmetry_multiplicity
La La1 0.0000 0.73467(9) 0.2500 0.0173(4) Uani d S 1 4
Zn Zn1 0.0000 0.14879(18) 0.2500 0.0206(6) Uani d S 1 4
Zn Zn2 0.0000 0.39093(19) 0.2500 0.0224(6) Uani d S 1 4
Zn Zn3 0.2186(3) 0.0000 0.0000 0.0216(5) Uani d S 1 2

loop_
_atom_site_aniso_label
_atom_site_aniso_U_11
_atom_site_aniso_U_22
_atom_site_aniso_U_33
_atom_site_aniso_U_12
_atom_site_aniso_U_13
_atom_site_aniso_U_23
La1 0.0213(7) 0.0140(6) 0.0166(6) 0.000 0.000 0.000
Zn1 0.0266(12) 0.0168(11) 0.0183(9) 0.000 0.000 0.000
Zn2 0.0275(12) 0.0193(11) 0.0204(10) 0.000 0.000 0.000
Zn3 0.0276(9) 0.0103(7) 0.0268(8) 0.000 0.000 0.0018(5)

loop_
_atom_type_symbol
_atom_type_description
_atom_type_scat_dispersion_real
_atom_type_scat_dispersion_imag
_atom_type_scat_source
Zn Zn 0.2839 1.4301 'International Tables Vol C Tables 4.2.6.8 and 6.1.1.4'
Sn Sn -0.6537 1.4246 'International Tables Vol C Tables 4.2.6.8 and 6.1.1.4'
La La -0.2871 2.4523 'International Tables Vol C Tables 4.2.6.8 and 6.1.1.4'

loop_
_geom_angle_atom_site_label_1
_geom_angle_atom_site_label_2
_geom_angle_atom_site_label_3
_geom_angle_site_symmetry_1
_geom_angle_site_symmetry_3
_geom_angle
Zn1 La1 Zn1 9_566 9_565 137.13(6)
Zn1 La1 Zn1 9_566 5_455 95.64(2)
Zn1 La1 Zn1 9_565 5_455 95.64(2)
Zn1 La1 Zn1 9_566 5 95.64(2)
Zn1 La1 Zn1 9_565 5 95.64(2)
Zn1 La1 Zn1 5_455 5 148.78(8)
Zn1 La1 Zn2 9_566 9_565 178.50(4)
Zn1 La1 Zn2 9_565 9_565 44.37(5)
Zn1 La1 Zn2 5_455 9_565 83.981(19)
Zn1 La1 Zn2 5 9_565 83.981(19)
Zn1 La1 Zn2 9_566 9_566 44.37(5)
Zn1 La1 Zn2 9_565 9_566 178.50(4)
Zn1 La1 Zn2 5_455 9_566 83.981(19)
Zn1 La1 Zn2 5 9_566 83.981(19)
Zn2 La1 Zn2 9_565 9_566 134.13(6)
Zn1 La1 Zn3 9_566 5_455 133.19(3)
Zn1 La1 Zn3 9_565 5_455 80.78(3)
Zn1 La1 Zn3 5_455 5_455 45.39(4)
Zn1 La1 Zn3 5 5_455 108.43(5)
Zn2 La1 Zn3 9_565 5_455 45.78(3)
Zn2 La1 Zn3 9_566 5_455 97.95(3)
Zn1 La1 Zn3 9_566 14_456 80.78(3)
Zn1 La1 Zn3 9_565 14_456 133.19(3)
Zn1 La1 Zn3 5_455 14_456 45.39(4)
Zn1 La1 Zn3 5 14_456 108.43(5)
Zn2 La1 Zn3 9_565 14_456 97.95(3)
Zn2 La1 Zn3 9_566 14_456 45.78(3)
Zn3 La1 Zn3 5_455 14_456 53.96(3)
Zn1 La1 Zn3 9_566 13 133.19(3)
Zn1 La1 Zn3 9_565 13 80.78(3)
Zn1 La1 Zn3 5_455 13 108.43(5)
Zn1 La1 Zn3 5 13 45.39(3)
Zn2 La1 Zn3 9_565 13 45.78(3)
Zn2 La1 Zn3 9_566 13 97.95(3)
Zn3 La1 Zn3 5_455 13 63.84(6)
Zn3 La1 Zn3 14_456 13 88.33(5)
Zn1 La1 Zn3 9_566 6 80.78(3)
Zn1 La1 Zn3 9_565 6 133.19(3)
Zn1 La1 Zn3 5_455 6 108.43(5)
Zn1 La1 Zn3 5 6 45.39(4)
Zn2 La1 Zn3 9_565 6 97.95(3)
Zn2 La1 Zn3 9_566 6 45.78(3)
Zn3 La1 Zn3 5_455 6 88.33(5)
Zn3 La1 Zn3 14_456 6 63.84(6)
Zn3 La1 Zn3 13 6 53.96(3)
Zn1 La1 Zn3 9_566 10_566 44.98(3)
Zn1 La1 Zn3 9_565 10_566 97.12(4)
Zn1 La1 Zn3 5_455 10_566 127.18(5)
Zn1 La1 Zn3 5 10_566 79.94(4)
Zn2 La1 Zn3 9_565 10_566 136.24(3)
Zn2 La1 Zn3 9_566 10_566 84.25(3)
Zn3 La1 Zn3 5_455 10_566 171.48(5)
Zn3 La1 Zn3 14_456 10_566 125.72(2)
Zn3 La1 Zn3 13 10_566 124.15(2)
Zn3 La1 Zn3 6 10_566 98.98(2)
Zn1 La1 Zn3 9_566 1_565 97.12(4)
Zn1 La1 Zn3 9_565 1_565 44.98(3)
Zn1 La1 Zn3 5_455 1_565 127.18(5)
Zn1 La1 Zn3 5 1_565 79.94(4)
Zn2 La1 Zn3 9_565 1_565 84.25(3)
Zn2 La1 Zn3 9_566 1_565 136.24(3)
Zn3 La1 Zn3 5_455 1_565 125.72(2)
Zn3 La1 Zn3 14_456 1_565 171.48(5)
Zn3 La1 Zn3 13 1_565 98.98(2)
Zn3 La1 Zn3 6 1_565 124.15(2)
Zn3 La1 Zn3 10_566 1_565 53.04(3)
Zn2 Zn1 Zn3 . 9 126.61(4)
Zn2 Zn1 Zn3 . . 126.61(4)
Zn3 Zn1 Zn3 9 . 65.21(7)
Zn2 Zn1 Zn3 . 10_556 126.61(4)
Zn3 Zn1 Zn3 9 10_556 106.78(8)
Zn3 Zn1 Zn3 . 10_556 73.02(5)
Zn2 Zn1 Zn3 . 2 126.61(4)
Zn3 Zn1 Zn3 9 2 73.02(5)
Zn3 Zn1 Zn3 . 2 106.78(8)
Zn3 Zn1 Zn3 10_556 2 65.21(7)
Zn2 Zn1 La1 . 9_566 68.57(3)
Zn3 Zn1 La1 9 9_566 140.51(3)
Zn3 Zn1 La1 . 9_566 140.51(3)
Zn3 Zn1 La1 10_556 9_566 70.38(2)
Zn3 Zn1 La1 2 9_566 70.38(2)
Zn2 Zn1 La1 . 9_565 68.57(3)
Zn3 Zn1 La1 9 9_565 70.38(2)
Zn3 Zn1 La1 . 9_565 70.38(2)
Zn3 Zn1 La1 10_556 9_565 140.51(3)
Zn3 Zn1 La1 2 9_565 140.51(3)
La1 Zn1 La1 9_566 9_565 137.13(6)
Zn2 Zn1 La1 . 5_545 74.39(4)
Zn3 Zn1 La1 9 5_545 132.80(5)
Zn3 Zn1 La1 . 5_545 68.99(3)
Zn3 Zn1 La1 10_556 5_545 68.99(3)
Zn3 Zn1 La1 2 5_545 132.80(5)
La1 Zn1 La1 9_566 5_545 84.36(2)
La1 Zn1 La1 9_565 5_545 84.36(2)
Zn2 Zn1 La1 . 5_445 74.39(4)
Zn3 Zn1 La1 9 5_445 68.99(3)
Zn3 Zn1 La1 . 5_445 132.80(5)
Zn3 Zn1 La1 10_556 5_445 132.80(5)
Zn3 Zn1 La1 2 5_445 68.99(3)
La1 Zn1 La1 9_566 5_445 84.36(2)
La1 Zn1 La1 9_565 5_445 84.36(2)
La1 Zn1 La1 5_545 5_445 148.78(8)
Zn1 Zn2 Zn3 . 6 115.57(4)
Zn1 Zn2 Zn3 . 5_455 115.57(4)
Zn3 Zn2 Zn3 6 5_455 128.85(8)
Zn1 Zn2 Zn3 . 14_456 115.57(4)
Zn3 Zn2 Zn3 6 14_456 86.40(7)
Zn3 Zn2 Zn3 5_455 14_456 71.95(5)
Zn1 Zn2 Zn3 . 13 115.57(4)
Zn3 Zn2 Zn3 6 13 71.95(5)
Zn3 Zn2 Zn3 5_455 13 86.40(7)
Zn3 Zn2 Zn3 14_456 13 128.85(8)
Zn1 Zn2 La1 . 9_565 67.07(3)
Zn3 Zn2 La1 6 9_565 135.17(3)
Zn3 Zn2 La1 5_455 9_565 68.11(2)
Zn3 Zn2 La1 14_456 9_565 135.17(3)
Zn3 Zn2 La1 13 9_565 68.11(2)
Zn1 Zn2 La1 . 9_566 67.07(3)
Zn3 Zn2 La1 6 9_566 68.11(2)
Zn3 Zn2 La1 5_455 9_566 135.17(3)
Zn3 Zn2 La1 14_456 9_566 68.11(2)
Zn3 Zn2 La1 13 9_566 135.17(3)
La1 Zn2 La1 9_565 9_566 134.13(6)
Zn1 Zn2 La1 . . 180.0
Zn3 Zn2 La1 6 . 64.43(4)
Zn3 Zn2 La1 5_455 . 64.43(4)
Zn3 Zn2 La1 14_456 . 64.43(4)
Zn3 Zn2 La1 13 . 64.43(4)
La1 Zn2 La1 9_565 . 112.93(3)
La1 Zn2 La1 9_566 . 112.93(3)
Zn1 Zn2 La1 . 5_445 63.06(4)
Zn3 Zn2 La1 6 5_445 143.69(2)
Zn3 Zn2 La1 5_455 5_445 65.50(3)
Zn3 Zn2 La1 14_456 5_445 65.50(3)
Zn3 Zn2 La1 13 5_445 143.69(2)
La1 Zn2 La1 9_565 5_445 79.83(2)
La1 Zn2 La1 9_566 5_445 79.83(2)
La1 Zn2 La1 . 5_445 116.94(4)
Zn1 Zn2 La1 . 5_545 63.06(4)
Zn3 Zn2 La1 6 5_545 65.50(3)
Zn3 Zn2 La1 5_455 5_545 143.69(2)
Zn3 Zn2 La1 14_456 5_545 143.69(2)
Zn3 Zn2 La1 13 5_545 65.50(3)
La1 Zn2 La1 9_565 5_545 79.83(2)
La1 Zn2 La1 9_566 5_545 79.83(2)
La1 Zn2 La1 . 5_545 116.94(4)
La1 Zn2 La1 5_445 5_545 126.11(7)
Zn1 Zn3 Zn1 9 . 114.79(7)
Zn1 Zn3 Zn2 9 5_545 117.45(6)
Zn1 Zn3 Zn2 . 5_545 106.07(3)
Zn1 Zn3 Zn2 9 13 106.07(3)
Zn1 Zn3 Zn2 . 13 117.45(6)
Zn2 Zn3 Zn2 5_545 13 93.60(7)
Zn1 Zn3 Zn3 9 9 57.40(4)
Zn1 Zn3 Zn3 . 9 57.40(4)
Zn2 Zn3 Zn3 5_545 9 133.20(4)
Zn2 Zn3 Zn3 13 9 133.20(4)
Zn1 Zn3 Zn3 9 10_556 126.51(3)
Zn1 Zn3 Zn3 . 10_556 53.49(3)
Zn2 Zn3 Zn3 5_545 10_556 54.03(2)
Zn2 Zn3 Zn3 13 10_556 125.97(2)
Zn3 Zn3 Zn3 9 10_556 90.0
Zn1 Zn3 Zn3 9 10 53.49(3)
Zn1 Zn3 Zn3 . 10 126.51(3)
Zn2 Zn3 Zn3 5_545 10 125.97(2)
Zn2 Zn3 Zn3 13 10 54.03(2)
Zn3 Zn3 Zn3 9 10 90.0
Zn3 Zn3 Zn3 10_556 10 180.00(6)
Zn1 Zn3 La1 9 5_545 169.31(3)
Zn1 Zn3 La1 . 5_545 65.62(3)
Zn2 Zn3 La1 5_545 5_545 71.41(6)
Zn2 Zn3 La1 13 5_545 66.10(4)
Zn3 Zn3 La1 9 5_545 121.92(3)
Zn3 Zn3 La1 10_556 5_545 63.018(13)
Zn3 Zn3 La1 10 5_545 116.982(13)
Zn1 Zn3 La1 9 13 65.62(3)
Zn1 Zn3 La1 . 13 169.31(3)
Zn2 Zn3 La1 5_545 13 66.10(4)
Zn2 Zn3 La1 13 13 71.41(6)
Zn3 Zn3 La1 9 13 121.92(3)
Zn3 Zn3 La1 10_556 13 116.982(13)
Zn3 Zn3 La1 10 13 63.018(13)
La1 Zn3 La1 5_545 13 116.16(6)
Zn1 Zn3 La1 9 1_545 64.64(4)
Zn1 Zn3 La1 . 1_545 89.57(5)
Zn2 Zn3 La1 5_545 1_545 70.73(3)
Zn2 Zn3 La1 13 1_545 152.09(6)
Zn3 Zn3 La1 9 1_545 66.15(3)
Zn3 Zn3 La1 10_556 1_545 63.480(13)
Zn3 Zn3 La1 10 1_545 116.520(13)
La1 Zn3 La1 5_545 1_545 125.72(2)
La1 Zn3 La1 13 1_545 81.02(2)
Zn1 Zn3 La1 9 9_565 89.57(5)
Zn1 Zn3 La1 . 9_565 64.64(4)
Zn2 Zn3 La1 5_545 9_565 152.09(6)
Zn2 Zn3 La1 13 9_565 70.73(3)
Zn3 Zn3 La1 9 9_565 66.15(3)
Zn3 Zn3 La1 10_556 9_565 116.520(13)
Zn3 Zn3 La1 10 9_565 63.480(13)
La1 Zn3 La1 5_545 9_565 81.02(2)
La1 Zn3 La1 13 9_565 125.72(2)
La1 Zn3 La1 1_545 9_565 132.29(6)

loop_
_geom_bond_atom_site_label_1
_geom_bond_atom_site_label_2
_geom_bond_site_symmetry_2
_geom_bond_distance
La1 Zn1 9_566 3.2885(12)
La1 Zn1 9_565 3.2885(12)
La1 Zn1 5_455 3.2912(12)
La1 Zn1 5 3.2912(12)
La1 Zn2 9_565 3.3238(13)
La1 Zn2 9_566 3.3238(13)
La1 Zn3 5_455 3.3734(12)
La1 Zn3 14_456 3.3734(12)
La1 Zn3 13 3.3734(12)
La1 Zn3 6 3.3734(12)
La1 Zn3 10_566 3.4278(12)
La1 Zn3 1_565 3.4278(12)
Zn1 Zn2 . 2.497(3)
Zn1 Zn3 9 2.5725(15)
Zn1 Zn3 . 2.5725(15)
Zn1 Zn3 10_556 2.5725(15)
Zn1 Zn3 2 2.5725(15)
Zn1 La1 9_566 3.2885(12)
Zn1 La1 9_565 3.2885(12)
Zn1 La1 5_545 3.2912(12)
Zn1 La1 5_445 3.2912(12)
Zn2 Zn3 6 2.6055(14)
Zn2 Zn3 5_455 2.6055(14)
Zn2 Zn3 14_456 2.6055(14)
Zn2 Zn3 13 2.6055(14)
Zn2 La1 9_565 3.3238(13)
Zn2 La1 9_566 3.3238(13)
Zn3 Zn1 9 2.5725(15)
Zn3 Zn2 5_545 2.6055(14)
Zn3 Zn2 13 2.6055(14)
Zn3 Zn3 9 2.772(3)
Zn3 Zn3 10_556 3.0610(11)
Zn3 Zn3 10 3.0610(11)
Zn3 La1 5_545 3.3734(12)
Zn3 La1 13 3.3734(12)
Zn3 La1 1_545 3.4278(12)
Zn3 La1 9_565 3.4278(12)
